data_4516186
loop_
_publ_author_name
'Chandrasekhar, Vadapalli'
'Mahanti, Bani'
'Pandey, Mrituanjay D.'
'Narayanan, R. Suriya'

_publ_section_title
;
 Cyclometalated Ir(III) Complex as a Metalloligand and a Selective Cu(II)
 Sensor: Synthesis and Structural Characterization of a Heterometallic
 Tetranuclear Ir(III)/Cu(II) Complex.
;
_journal_issue 3
_journal_name_full 'ACS omega'
_journal_page_first 2786
_journal_page_last 2792
_journal_paper_doi 10.1021/acsomega.8b00042
_journal_volume 3
_journal_year 2018
_chemical_formula_moiety 'C40 H29 Ir N6 O2'
_chemical_formula_sum 'C40 H29 Ir N6 O2'
_chemical_formula_weight 817.89
_space_group_crystal_system monoclinic
_space_group_IT_number 14
_space_group_name_Hall '-P 2ybc'
_space_group_name_H-M_alt 'P 1 21/c 1'
_atom_sites_solution_hydrogens geom
_audit_creation_date 2016-08-02
_audit_creation_method
;
Olex2 1.2-alpha
(compiled 2016.02.24 svn.r3266 for OlexSys, GUI svn.r5155)
;
_cell_angle_alpha 90
_cell_angle_beta 101.87(3)
_cell_angle_gamma 90
_cell_formula_units_Z 4
_cell_length_a 13.305(3)
_cell_length_b 21.832(4)
_cell_length_c 12.476(3)
_cell_measurement_reflns_used 1551
_cell_measurement_temperature 100.15
_cell_measurement_theta_max 25.5
_cell_measurement_theta_min 2.24
_cell_volume 3546.5(14)
_computing_cell_refinement 'SAINT v6.45A (Bruker, 2003)'
_computing_data_reduction 'SAINT v6.45A (Bruker, 2003)'
_computing_molecular_graphics 'Olex2 (Dolomanov et al., 2009)'
_computing_publication_material 'Olex2 (Dolomanov et al., 2009)'
_computing_structure_refinement 'ShelXL (Sheldrick, 2015)'
_diffrn_ambient_temperature 100.15
_diffrn_measured_fraction_theta_full 0.996
_diffrn_measured_fraction_theta_max 0.996
_diffrn_measurement_device_type 'Bruker APEX-II CCD'
_diffrn_measurement_method '\f and \w scans'
_diffrn_radiation_monochromator graphite
_diffrn_radiation_type MoK\a
_diffrn_radiation_wavelength 0.71073
_diffrn_reflns_av_R_equivalents 0.1447
_diffrn_reflns_av_unetI/netI 0.1757
_diffrn_reflns_Laue_measured_fraction_full 0.996
_diffrn_reflns_Laue_measured_fraction_max 0.996
_diffrn_reflns_limit_h_max 16
_diffrn_reflns_limit_h_min -17
_diffrn_reflns_limit_k_max 25
_diffrn_reflns_limit_k_min -29
_diffrn_reflns_limit_l_max 16
_diffrn_reflns_limit_l_min -16
_diffrn_reflns_number 23478
_diffrn_reflns_point_group_measured_fraction_full 0.996
_diffrn_reflns_point_group_measured_fraction_max 0.996
_diffrn_reflns_theta_full 25.242
_diffrn_reflns_theta_max 25.499
_diffrn_reflns_theta_min 1.911
_diffrn_standards_number 0
_exptl_absorpt_coefficient_mu 3.808
_exptl_absorpt_correction_T_max 1.0
_exptl_absorpt_correction_T_min 0.513276
_exptl_absorpt_correction_type multi-scan
_exptl_absorpt_process_details
'SADABS v.2.10 (Bruker,2003) was used for absorption correction. R(int) was 0.0674 before and 0.0466 after correction. The Ratio of minimum to maximum transmission is 0.5133. The \l/2 correction factor is 0.0015.'
_exptl_crystal_colour yellow
_exptl_crystal_colour_primary yellow
_exptl_crystal_density_diffrn 1.532
_exptl_crystal_description block
_exptl_crystal_F_000 1616
_exptl_crystal_size_max 0.14
_exptl_crystal_size_mid 0.12
_exptl_crystal_size_min 0.08
_refine_diff_density_max 2.456
_refine_diff_density_min -1.590
_refine_diff_density_rms 0.196
_refine_ls_extinction_method none
_refine_ls_goodness_of_fit_ref 0.952
_refine_ls_hydrogen_treatment constr
_refine_ls_matrix_type full
_refine_ls_number_parameters 442
_refine_ls_number_reflns 6574
_refine_ls_number_restraints 6
_refine_ls_restrained_S_all 0.953
_refine_ls_R_factor_all 0.1407
_refine_ls_R_factor_gt 0.0795
_refine_ls_shift/su_max 0.000
_refine_ls_shift/su_mean 0.000
_refine_ls_structure_factor_coef Fsqd
_refine_ls_weighting_details 'w=1/[\s^2^(Fo^2^)+(0.0661P)^2^] where P=(Fo^2^+2Fc^2^)/3'
_refine_ls_weighting_scheme calc
_refine_ls_wR_factor_gt 0.1448
_refine_ls_wR_factor_ref 0.1635
_reflns_Friedel_coverage 0.000
_reflns_number_gt 3627
_reflns_number_total 6574
_reflns_threshold_expression 'I > 2\s(I)'
_cod_data_source_file ao8b00042_si_002.cif
_cod_data_source_block 1497274
_cod_original_cell_volume 3546.6(13)
_cod_database_code 4516186
_shelx_space_group_comment
;
The symmetry employed for this shelxl refinement is uniquely defined
by the following loop, which should always be used as a source of
symmetry information in preference to the above space-group names.
They are only intended as comments.
;
_shelx_estimated_absorpt_t_max 0.750
_shelx_estimated_absorpt_t_min 0.618
_olex2_refinement_description
;
1. Fixed Uiso
 At 1.2 times of:
  All C(H) groups, All N(H) groups
2. Uiso/Uaniso restraints and constraints
Uanis(C28) \\sim Ueq: with sigma of 0.005 and sigma for terminal atoms of 0.002
3.a Aromatic/amide H refined with riding coordinates:
 N5(H5), C2(H2), C3(H3), C4(H4), C5(H5A), C8(H8), C9(H9), C10(H10), C11(H11),
 C13(H13), C14(H14), C15(H15), C16(H16), C19(H19), C20(H20), C21(H21), C22(H22),
  C23(H23), C24(H24), C25(H25), C26(H26), C30(H30), C31(H31), C32(H32),
 C33(H33), C37(H37), C38(H38), C39(H39), C40(H40)
;
_shelx_shelxl_version_number 2016/4
_olex2_submission_special_instructions 'No special instructions were received'

loop_
_space_group_symop_operation_xyz
'x, y, z'
'-x, y+1/2, -z+1/2'
'-x, -y, -z'
'x, -y-1/2, z-1/2'

loop_
_atom_site_label
_atom_site_type_symbol
_atom_site_fract_x
_atom_site_fract_y
_atom_site_fract_z
_atom_site_U_iso_or_equiv
_atom_site_adp_type
_atom_site_occupancy
_atom_site_site_symmetry_order
_atom_site_calc_flag
_atom_site_refinement_flags_posn
_atom_site_refinement_flags_adp
Ir1 Ir 0.26143(4) 0.48326(3) 0.28873(4) 0.03112(18) Uani 1 1 d . .
O1 O 0.2295(6) 0.2916(4) 0.2429(6) 0.038(2) Uani 1 1 d . .
O2 O 0.4972(6) 0.3519(4) 0.0277(6) 0.043(2) Uani 1 1 d . .
N1 N 0.1209(7) 0.4950(5) 0.3269(8) 0.031(3) Uani 1 1 d . .
N2 N 0.4014(7) 0.4821(5) 0.2467(7) 0.028(2) Uani 1 1 d . .
N3 N 0.2920(7) 0.4195(6) 0.4198(7) 0.034(3) Uani 1 1 d . .
N4 N 0.2323(8) 0.3948(4) 0.2178(9) 0.031(2) Uani 1 1 d . .
N5 N 0.3698(8) 0.3233(5) 0.1130(8) 0.035(3) Uani 1 1 d . .
H5 H 0.355182 0.301612 0.167288 0.042 Uiso 1 1 calc R .
N6 N 0.5008(8) 0.2486(5) 0.2486(8) 0.036(3) Uani 1 1 d . .
C1 C 0.2886(10) 0.5586(6) 0.3819(10) 0.037(3) Uani 1 1 d . .
C2 C 0.3798(10) 0.5913(7) 0.4146(10) 0.040(4) Uani 1 1 d . .
H2 H 0.438971 0.579450 0.388240 0.048 Uiso 1 1 calc R .
C3 C 0.3852(12) 0.6412(7) 0.4857(11) 0.053(4) Uani 1 1 d . .
H3 H 0.448147 0.662711 0.507847 0.064 Uiso 1 1 calc R .
C4 C 0.3003(14) 0.6593(8) 0.5234(11) 0.057(5) Uani 1 1 d . .
H4 H 0.306200 0.692930 0.572748 0.069 Uiso 1 1 calc R .
C5 C 0.2091(13) 0.6314(7) 0.4933(11) 0.054(4) Uani 1 1 d . .
H5A H 0.150781 0.645698 0.518747 0.064 Uiso 1 1 calc R .
C6 C 0.2017(12) 0.5800(7) 0.4228(10) 0.045(4) Uani 1 1 d . .
C7 C 0.1075(11) 0.5453(7) 0.3843(10) 0.042(4) Uani 1 1 d . .
C8 C 0.0088(12) 0.5592(8) 0.4038(11) 0.055(4) Uani 1 1 d . .
H8 H -0.001494 0.595038 0.443290 0.067 Uiso 1 1 calc R .
C9 C -0.0704(11) 0.5213(9) 0.3660(11) 0.051(4) Uani 1 1 d . .
H9 H -0.136933 0.531587 0.377133 0.061 Uiso 1 1 calc R .
C10 C -0.0570(9) 0.4682(8) 0.3118(10) 0.050(5) Uani 1 1 d . .
H10 H -0.112077 0.440112 0.290156 0.060 Uiso 1 1 calc R .
C11 C 0.0403(11) 0.4564(7) 0.2892(10) 0.047(4) Uani 1 1 d . .
H11 H 0.050311 0.421407 0.247373 0.056 Uiso 1 1 calc R .
C12 C 0.2335(9) 0.5390(6) 0.1601(10) 0.033(3) Uani 1 1 d . .
C13 C 0.1397(10) 0.5686(6) 0.1138(9) 0.040(4) Uani 1 1 d . .
H13 H 0.082477 0.564542 0.147959 0.048 Uiso 1 1 calc R .
C14 C 0.1303(10) 0.6041(7) 0.0175(11) 0.050(4) Uani 1 1 d . .
H14 H 0.067869 0.624837 -0.011419 0.060 Uiso 1 1 calc R .
C15 C 0.2121(11) 0.6085(7) -0.0344(10) 0.044(4) Uani 1 1 d . .
H15 H 0.204394 0.630897 -0.100886 0.053 Uiso 1 1 calc R .
C16 C 0.3040(10) 0.5813(6) 0.0085(10) 0.037(3) Uani 1 1 d . .
H16 H 0.360108 0.585575 -0.027304 0.045 Uiso 1 1 calc R .
C17 C 0.3154(9) 0.5470(6) 0.1053(9) 0.031(3) Uani 1 1 d . .
C18 C 0.4095(9) 0.5177(7) 0.1584(9) 0.035(3) Uani 1 1 d . .
C19 C 0.5053(9) 0.5247(6) 0.1300(9) 0.034(3) Uani 1 1 d . .
H19 H 0.511761 0.550834 0.070988 0.040 Uiso 1 1 calc R .
C20 C 0.5877(10) 0.4949(6) 0.1850(10) 0.040(4) Uani 1 1 d . .
H20 H 0.652500 0.500942 0.165919 0.048 Uiso 1 1 calc R .
C21 C 0.5792(10) 0.4546(7) 0.2712(10) 0.039(3) Uani 1 1 d . .
H21 H 0.636343 0.431501 0.308407 0.047 Uiso 1 1 calc R .
C22 C 0.4835(9) 0.4500(6) 0.2992(9) 0.032(3) Uani 1 1 d . .
H22 H 0.475778 0.423483 0.357347 0.038 Uiso 1 1 calc R .
C23 C 0.3247(9) 0.4327(7) 0.5274(10) 0.036(3) Uani 1 1 d . .
H23 H 0.346931 0.473107 0.548436 0.043 Uiso 1 1 calc R .
C24 C 0.3265(9) 0.3876(7) 0.6092(10) 0.036(3) Uani 1 1 d . .
H24 H 0.349480 0.397720 0.684283 0.043 Uiso 1 1 calc R .
C25 C 0.2957(10) 0.3306(7) 0.5803(10) 0.044(4) Uani 1 1 d . .
H25 H 0.292858 0.300533 0.634573 0.053 Uiso 1 1 calc R .
C26 C 0.2670(10) 0.3157(7) 0.4668(10) 0.044(4) Uani 1 1 d . .
H26 H 0.248071 0.274987 0.444160 0.053 Uiso 1 1 calc R .
C27 C 0.2674(9) 0.3606(7) 0.3921(9) 0.031(3) Uani 1 1 d . .
C28 C 0.2384(8) 0.3494(7) 0.2709(9) 0.027(3) Uani 1 1 d . U
C29 C 0.2197(9) 0.3888(6) 0.0953(10) 0.034(3) Uani 1 1 d . .
C30 C 0.1442(10) 0.4222(7) 0.0248(10) 0.045(4) Uani 1 1 d . .
H30 H 0.098276 0.446769 0.055404 0.054 Uiso 1 1 calc R .
C31 C 0.1333(10) 0.4210(7) -0.0894(10) 0.048(4) Uani 1 1 d . .
H31 H 0.080177 0.443292 -0.135751 0.057 Uiso 1 1 calc R .
C32 C 0.2036(11) 0.3859(8) -0.1330(10) 0.057(5) Uani 1 1 d . .
H32 H 0.197706 0.385094 -0.210214 0.068 Uiso 1 1 calc R .
C33 C 0.2781(10) 0.3535(6) -0.0706(9) 0.039(3) Uani 1 1 d . .
H33 H 0.322334 0.328810 -0.103381 0.046 Uiso 1 1 calc R .
C34 C 0.2916(10) 0.3562(6) 0.0479(10) 0.034(3) Uani 1 1 d . .
C35 C 0.4681(10) 0.3225(6) 0.0979(10) 0.034(3) Uani 1 1 d . .
C36 C 0.5381(10) 0.2804(6) 0.1735(10) 0.038(3) Uani 1 1 d . .
C37 C 0.6396(10) 0.2756(7) 0.1597(11) 0.045(4) Uani 1 1 d . .
H37 H 0.662576 0.299074 0.105370 0.055 Uiso 1 1 calc R .
C38 C 0.7057(11) 0.2362(6) 0.2262(11) 0.046(4) Uani 1 1 d . .
H38 H 0.775756 0.233659 0.220796 0.055 Uiso 1 1 calc R .
C39 C 0.6678(11) 0.1999(6) 0.3020(10) 0.041(4) Uani 1 1 d . .
H39 H 0.710255 0.170883 0.346799 0.050 Uiso 1 1 calc R .
C40 C 0.5651(12) 0.2081(8) 0.3089(12) 0.057(4) Uani 1 1 d . .
H40 H 0.538840 0.183495 0.359690 0.069 Uiso 1 1 calc R .

loop_
_atom_site_aniso_label
_atom_site_aniso_U_11
_atom_site_aniso_U_22
_atom_site_aniso_U_33
_atom_site_aniso_U_23
_atom_site_aniso_U_13
_atom_site_aniso_U_12
Ir1 0.0302(3) 0.0397(3) 0.0237(2) 0.0073(3) 0.00603(18) 0.0035(3)
O1 0.050(6) 0.044(7) 0.025(5) 0.011(4) 0.017(4) 0.002(5)
O2 0.053(6) 0.046(7) 0.033(5) 0.018(5) 0.015(5) 0.001(5)
N1 0.028(6) 0.032(8) 0.035(6) 0.012(5) 0.009(5) -0.002(5)
N2 0.029(5) 0.036(6) 0.023(5) 0.005(5) 0.015(4) 0.003(5)
N3 0.035(6) 0.052(9) 0.017(5) 0.005(5) 0.012(5) 0.018(6)
N4 0.030(6) 0.013(6) 0.042(6) -0.013(6) -0.010(5) 0.006(5)
N5 0.043(7) 0.036(8) 0.028(6) 0.013(5) 0.015(5) 0.001(5)
N6 0.049(7) 0.027(8) 0.030(5) 0.014(6) 0.006(5) -0.006(6)
C1 0.054(9) 0.028(9) 0.033(8) -0.001(6) 0.020(7) -0.005(7)
C2 0.042(9) 0.045(10) 0.031(7) 0.003(7) 0.003(6) -0.008(7)
C3 0.075(12) 0.041(11) 0.033(8) 0.020(7) -0.013(8) -0.023(8)
C4 0.081(13) 0.065(13) 0.030(8) -0.005(8) 0.021(9) -0.004(10)
C5 0.086(13) 0.050(12) 0.032(8) 0.016(8) 0.027(8) 0.019(9)
C6 0.070(11) 0.037(10) 0.028(7) 0.008(7) 0.008(7) 0.007(8)
C7 0.051(9) 0.052(10) 0.033(7) 0.011(7) 0.029(7) 0.017(8)
C8 0.063(11) 0.078(14) 0.031(8) 0.016(8) 0.021(8) 0.015(10)
C9 0.048(9) 0.070(13) 0.038(8) 0.028(9) 0.018(7) 0.016(10)
C10 0.022(7) 0.098(16) 0.028(7) 0.020(8) 0.003(6) 0.000(8)
C11 0.061(10) 0.061(11) 0.023(7) 0.022(7) 0.018(7) 0.018(8)
C12 0.026(7) 0.035(9) 0.033(7) 0.010(6) -0.009(6) 0.008(6)
C13 0.045(9) 0.048(10) 0.026(7) 0.015(7) 0.005(6) 0.007(7)
C14 0.031(8) 0.056(12) 0.057(9) 0.016(8) -0.006(7) -0.008(7)
C15 0.057(10) 0.058(11) 0.020(7) 0.009(7) 0.010(7) -0.011(8)
C16 0.040(8) 0.043(10) 0.030(7) -0.009(7) 0.011(6) -0.007(7)
C17 0.033(7) 0.047(9) 0.018(6) -0.008(6) 0.018(5) -0.006(6)
C18 0.031(7) 0.045(9) 0.026(6) -0.013(7) -0.002(5) 0.003(7)
C19 0.036(7) 0.050(10) 0.014(6) 0.001(6) 0.004(5) -0.003(7)
C20 0.030(7) 0.055(12) 0.037(7) -0.008(7) 0.009(6) -0.010(7)
C21 0.035(8) 0.051(10) 0.028(7) -0.002(7) 0.001(6) 0.005(7)
C22 0.031(7) 0.036(9) 0.026(7) 0.000(6) 0.000(6) 0.012(6)
C23 0.019(7) 0.046(10) 0.046(8) -0.008(7) 0.012(6) 0.003(6)
C24 0.039(8) 0.046(10) 0.025(7) 0.015(7) 0.014(6) 0.013(7)
C25 0.063(10) 0.043(11) 0.032(8) 0.023(7) 0.024(7) 0.016(8)
C26 0.063(10) 0.033(9) 0.035(8) 0.003(7) 0.011(7) 0.008(7)
C27 0.046(8) 0.036(9) 0.012(6) 0.012(6) 0.009(6) 0.021(7)
C28 0.025(5) 0.034(5) 0.024(5) 0.005(4) 0.009(4) -0.013(4)
C29 0.025(7) 0.034(9) 0.040(8) 0.019(7) 0.004(6) -0.002(6)
C30 0.041(9) 0.061(12) 0.036(8) 0.014(7) 0.011(7) -0.004(7)
C31 0.038(9) 0.069(12) 0.031(8) 0.017(8) -0.002(7) -0.008(8)
C32 0.049(10) 0.105(15) 0.011(6) 0.003(8) -0.001(7) -0.030(9)
C33 0.042(8) 0.052(10) 0.018(6) 0.003(6) -0.002(6) -0.005(7)
C34 0.038(8) 0.034(9) 0.029(7) 0.011(6) 0.002(6) -0.013(6)
C35 0.038(8) 0.033(9) 0.026(7) 0.007(6) -0.004(6) -0.002(6)
C36 0.056(9) 0.027(9) 0.034(8) -0.012(6) 0.013(7) -0.006(7)
C37 0.044(9) 0.060(11) 0.040(8) 0.005(7) 0.028(7) -0.003(7)
C38 0.053(10) 0.033(10) 0.053(9) 0.004(7) 0.018(8) 0.009(7)
C39 0.058(10) 0.029(9) 0.038(8) -0.005(6) 0.012(7) 0.004(7)
C40 0.065(11) 0.060(13) 0.043(9) 0.006(8) 0.000(8) -0.002(9)

loop_
_atom_type_symbol
_atom_type_description
_atom_type_scat_dispersion_real
_atom_type_scat_dispersion_imag
_atom_type_scat_source
C C 0.0033 0.0016 'International Tables Vol C Tables 4.2.6.8 and 6.1.1.4'
H H 0.0000 0.0000 'International Tables Vol C Tables 4.2.6.8 and 6.1.1.4'
Ir Ir -1.4442 7.9887 'International Tables Vol C Tables 4.2.6.8 and 6.1.1.4'
N N 0.0061 0.0033 'International Tables Vol C Tables 4.2.6.8 and 6.1.1.4'
O O 0.0106 0.0060 'International Tables Vol C Tables 4.2.6.8 and 6.1.1.4'

loop_
_geom_angle_atom_site_label_1
_geom_angle_atom_site_label_2
_geom_angle_atom_site_label_3
_geom_angle
N1 Ir1 N3 86.7(4)
N1 Ir1 N4 96.6(4)
N2 Ir1 N1 173.4(4)
N2 Ir1 N3 98.6(4)
N2 Ir1 N4 88.8(4)
N3 Ir1 N4 73.4(4)
C1 Ir1 N1 80.0(5)
C1 Ir1 N2 95.4(5)
C1 Ir1 N3 96.2(5)
C1 Ir1 N4 169.3(4)
C12 Ir1 N1 94.8(4)
C12 Ir1 N2 80.2(4)
C12 Ir1 N3 176.7(5)
C12 Ir1 N4 103.5(5)
C12 Ir1 C1 87.0(5)
C7 N1 Ir1 117.2(9)
C7 N1 C11 120.4(11)
C11 N1 Ir1 122.3(9)
C18 N2 Ir1 115.2(8)
C22 N2 Ir1 125.0(8)
C22 N2 C18 119.7(9)
C23 N3 Ir1 126.6(10)
C27 N3 Ir1 115.4(7)
C27 N3 C23 117.8(11)
C28 N4 Ir1 122.8(9)
C28 N4 C29 118.3(10)
C29 N4 Ir1 118.2(8)
C34 N5 H5 118.2
C35 N5 H5 118.2
C35 N5 C34 123.6(10)
C36 N6 C40 116.5(12)
C2 C1 Ir1 129.2(10)
C2 C1 C6 116.4(12)
C6 C1 Ir1 114.3(10)
C1 C2 H2 119.5
C1 C2 C3 120.9(13)
C3 C2 H2 119.5
C2 C3 H3 119.8
C4 C3 C2 120.3(14)
C4 C3 H3 119.8
C3 C4 H4 118.8
C5 C4 C3 122.3(16)
C5 C4 H4 118.8
C4 C5 H5A 120.7
C4 C5 C6 118.6(15)
C6 C5 H5A 120.7
C1 C6 C7 114.5(12)
C5 C6 C1 121.4(14)
C5 C6 C7 124.1(14)
N1 C7 C6 113.6(11)
N1 C7 C8 119.7(14)
C8 C7 C6 126.7(15)
C7 C8 H8 120.1
C9 C8 C7 119.7(16)
C9 C8 H8 120.1
C8 C9 H9 119.3
C8 C9 C10 121.3(14)
C10 C9 H9 119.3
C9 C10 H10 120.9
C9 C10 C11 118.1(14)
C11 C10 H10 120.9
N1 C11 C10 120.6(14)
N1 C11 H11 119.7
C10 C11 H11 119.7
C13 C12 Ir1 127.7(9)
C17 C12 Ir1 115.6(9)
C17 C12 C13 116.6(11)
C12 C13 H13 119.6
C14 C13 C12 120.8(12)
C14 C13 H13 119.6
C13 C14 H14 120.1
C15 C14 C13 119.8(13)
C15 C14 H14 120.1
C14 C15 H15 119.5
C16 C15 C14 121.0(12)
C16 C15 H15 119.5
C15 C16 H16 120.0
C15 C16 C17 119.9(11)
C17 C16 H16 120.0
C12 C17 C18 114.0(10)
C16 C17 C12 121.7(11)
C16 C17 C18 124.3(10)
N2 C18 C17 114.7(10)
N2 C18 C19 119.4(11)
C19 C18 C17 125.8(12)
C18 C19 H19 119.6
C20 C19 C18 120.7(12)
C20 C19 H19 119.6
C19 C20 H20 119.7
C19 C20 C21 120.6(12)
C21 C20 H20 119.7
C20 C21 H21 121.4
C22 C21 C20 117.2(12)
C22 C21 H21 121.4
N2 C22 C21 122.2(11)
N2 C22 H22 118.9
C21 C22 H22 118.9
N3 C23 H23 119.3
N3 C23 C24 121.4(13)
C24 C23 H23 119.3
C23 C24 H24 120.2
C25 C24 C23 119.7(13)
C25 C24 H24 120.2
C24 C25 H25 120.4
C24 C25 C26 119.1(12)
C26 C25 H25 120.4
C25 C26 H26 120.7
C27 C26 C25 118.6(14)
C27 C26 H26 120.7
N3 C27 C26 123.2(11)
N3 C27 C28 114.2(11)
C26 C27 C28 122.6(13)
O1 C28 C27 114.5(11)
N4 C28 O1 131.7(11)
N4 C28 C27 113.6(13)
C30 C29 N4 120.7(11)
C30 C29 C34 117.3(12)
C34 C29 N4 121.5(10)
C29 C30 H30 118.6
C29 C30 C31 122.8(14)
C31 C30 H30 118.6
C30 C31 H31 121.1
C30 C31 C32 117.8(13)
C32 C31 H31 121.1
C31 C32 H32 118.7
C33 C32 C31 122.6(12)
C33 C32 H32 118.7
C32 C33 H33 120.2
C32 C33 C34 119.7(13)
C34 C33 H33 120.2
N5 C34 C29 120.5(11)
N5 C34 C33 119.9(12)
C29 C34 C33 119.5(12)
O2 C35 N5 123.6(11)
O2 C35 C36 122.1(12)
N5 C35 C36 114.3(11)
N6 C36 C35 119.2(12)
N6 C36 C37 123.5(13)
C37 C36 C35 117.3(11)
C36 C37 H37 120.5
C38 C37 C36 119.0(12)
C38 C37 H37 120.5
C37 C38 H38 120.5
C37 C38 C39 118.9(13)
C39 C38 H38 120.5
C38 C39 H39 121.3
C40 C39 C38 117.4(13)
C40 C39 H39 121.3
N6 C40 C39 124.5(14)
N6 C40 H40 117.8
C39 C40 H40 117.8

loop_
_geom_bond_atom_site_label_1
_geom_bond_atom_site_label_2
_geom_bond_distance
Ir1 N1 2.038(10)
Ir1 N2 2.036(8)
Ir1 N3 2.123(10)
Ir1 N4 2.127(9)
Ir1 C1 2.003(13)
Ir1 C12 1.987(12)
O1 C28 1.308(15)
O2 C35 1.211(13)
N1 C7 1.344(16)
N1 C11 1.369(17)
N2 C18 1.371(15)
N2 C22 1.348(14)
N3 C23 1.355(14)
N3 C27 1.354(16)
N4 C28 1.184(14)
N4 C29 1.508(15)
N5 H5 0.8800
N5 C34 1.382(15)
N5 C35 1.359(14)
N6 C36 1.340(14)
N6 C40 1.346(17)
C1 C2 1.394(17)
C1 C6 1.435(17)
C2 H2 0.9500
C2 C3 1.398(19)
C3 H3 0.9500
C3 C4 1.37(2)
C4 H4 0.9500
C4 C5 1.34(2)
C5 H5A 0.9500
C5 C6 1.42(2)
C6 C7 1.459(19)
C7 C8 1.416(18)
C8 H8 0.9500
C8 C9 1.35(2)
C9 H9 0.9500
C9 C10 1.37(2)
C10 H10 0.9500
C10 C11 1.405(17)
C11 H11 0.9500
C12 C13 1.418(16)
C12 C17 1.412(15)
C13 H13 0.9500
C13 C14 1.414(17)
C14 H14 0.9500
C14 C15 1.379(17)
C15 H15 0.9500
C15 C16 1.366(18)
C16 H16 0.9500
C16 C17 1.403(16)
C17 C18 1.440(17)
C18 C19 1.400(15)
C19 H19 0.9500
C19 C20 1.336(17)
C20 H20 0.9500
C20 C21 1.413(18)
C21 H21 0.9500
C21 C22 1.391(15)
C22 H22 0.9500
C23 H23 0.9500
C23 C24 1.415(17)
C24 H24 0.9500
C24 C25 1.335(18)
C25 H25 0.9500
C25 C26 1.426(17)
C26 H26 0.9500
C26 C27 1.354(17)
C27 C28 1.503(15)
C29 C30 1.397(17)
C29 C34 1.418(17)
C30 H30 0.9500
C30 C31 1.403(17)
C31 H31 0.9500
C31 C32 1.40(2)
C32 H32 0.9500
C32 C33 1.331(19)
C33 H33 0.9500
C33 C34 1.453(15)
C35 C36 1.498(17)
C36 C37 1.401(17)
C37 H37 0.9500
C37 C38 1.378(18)
C38 H38 0.9500
C38 C39 1.405(18)
C39 H39 0.9500
C39 C40 1.399(18)
C40 H40 0.9500

loop_
_geom_hbond_atom_site_label_D
_geom_hbond_atom_site_label_H
_geom_hbond_atom_site_label_A
_geom_hbond_distance_DH
_geom_hbond_distance_HA
_geom_hbond_distance_DA
_geom_hbond_angle_DHA
N5 H5 O1 0.88 2.09 2.799(12) 136.6

loop_
_geom_torsion_atom_site_label_1
_geom_torsion_atom_site_label_2
_geom_torsion_atom_site_label_3
_geom_torsion_atom_site_label_4
_geom_torsion
Ir1 N1 C7 C6 -7.6(14)
Ir1 N1 C7 C8 173.7(9)
Ir1 N1 C11 C10 -176.1(8)
Ir1 N2 C18 C17 -3.9(14)
Ir1 N2 C18 C19 173.7(9)
Ir1 N2 C22 C21 -175.3(9)
Ir1 N3 C23 C24 169.5(8)
Ir1 N3 C27 C26 -169.7(10)
Ir1 N3 C27 C28 9.1(12)
Ir1 N4 C28 O1 -175.5(9)
Ir1 N4 C28 C27 0.6(14)
Ir1 N4 C29 C30 -57.5(14)
Ir1 N4 C29 C34 113.8(11)
Ir1 C1 C2 C3 -176.3(10)
Ir1 C1 C6 C5 177.6(10)
Ir1 C1 C6 C7 -3.3(14)
Ir1 C12 C13 C14 -176.0(11)
Ir1 C12 C17 C16 175.1(10)
Ir1 C12 C17 C18 -5.6(15)
O2 C35 C36 N6 -179.1(12)
O2 C35 C36 C37 -0.5(19)
N1 C7 C8 C9 1.0(19)
N2 C18 C19 C20 2.9(19)
N3 C23 C24 C25 0.2(17)
N3 C27 C28 O1 170.3(10)
N3 C27 C28 N4 -6.5(15)
N4 C29 C30 C31 176.1(12)
N4 C29 C34 N5 6.9(18)
N4 C29 C34 C33 -177.8(11)
N5 C35 C36 N6 -1.0(17)
N5 C35 C36 C37 177.6(11)
N6 C36 C37 C38 0(2)
C1 C2 C3 C4 -1(2)
C1 C6 C7 N1 7.0(16)
C1 C6 C7 C8 -174.3(12)
C2 C1 C6 C5 -0.6(18)
C2 C1 C6 C7 178.5(11)
C2 C3 C4 C5 -1(2)
C3 C4 C5 C6 2(2)
C4 C5 C6 C1 -1(2)
C4 C5 C6 C7 179.7(13)
C5 C6 C7 N1 -173.9(12)
C5 C6 C7 C8 5(2)
C6 C1 C2 C3 1.6(19)
C6 C7 C8 C9 -177.5(13)
C7 N1 C11 C10 -1.3(17)
C7 C8 C9 C10 2(2)
C8 C9 C10 C11 -4.8(19)
C9 C10 C11 N1 4.3(18)
C11 N1 C7 C6 177.3(10)
C11 N1 C7 C8 -1.4(17)
C12 C13 C14 C15 2(2)
C12 C17 C18 N2 6.2(17)
C12 C17 C18 C19 -171.3(12)
C13 C12 C17 C16 -1.4(19)
C13 C12 C17 C18 177.9(12)
C13 C14 C15 C16 -3(2)
C14 C15 C16 C17 1(2)
C15 C16 C17 C12 1(2)
C15 C16 C17 C18 -178.5(13)
C16 C17 C18 N2 -174.5(12)
C16 C17 C18 C19 8(2)
C17 C12 C13 C14 0(2)
C17 C18 C19 C20 -179.7(13)
C18 N2 C22 C21 4.0(18)
C18 C19 C20 C21 2(2)
C19 C20 C21 C22 -3.3(19)
C20 C21 C22 N2 0.5(19)
C22 N2 C18 C17 176.7(11)
C22 N2 C18 C19 -5.7(18)
C23 N3 C27 C26 4.9(17)
C23 N3 C27 C28 -176.3(9)
C23 C24 C25 C26 3.5(19)
C24 C25 C26 C27 -3.1(19)
C25 C26 C27 N3 -1.2(19)
C25 C26 C27 C28 -179.9(11)
C26 C27 C28 O1 -10.9(16)
C26 C27 C28 N4 172.4(12)
C27 N3 C23 C24 -4.4(15)
C28 N4 C29 C30 131.7(13)
C28 N4 C29 C34 -56.9(16)
C29 N4 C28 O1 -5(2)
C29 N4 C28 C27 170.8(9)
C29 C30 C31 C32 -2(2)
C30 C29 C34 N5 178.5(12)
C30 C29 C34 C33 -6.2(18)
C30 C31 C32 C33 1(2)
C31 C32 C33 C34 -3(2)
C32 C33 C34 N5 -179.1(13)
C32 C33 C34 C29 5.6(19)
C34 N5 C35 O2 2(2)
C34 N5 C35 C36 -176.0(11)
C34 C29 C30 C31 4(2)
C35 N5 C34 C29 -138.2(13)
C35 N5 C34 C33 46.5(18)
C35 C36 C37 C38 -178.6(12)
C36 N6 C40 C39 3(2)
C36 C37 C38 C39 3(2)
C37 C38 C39 C40 -3(2)
C38 C39 C40 N6 0(2)
C40 N6 C36 C35 175.3(12)
C40 N6 C36 C37 -3.3(19)

loop_
_smtbx_masks_void_nr
_smtbx_masks_void_average_x
_smtbx_masks_void_average_y
_smtbx_masks_void_average_z
_smtbx_masks_void_volume
_smtbx_masks_void_count_electrons
1 -0.014 0.250 -0.519 269.8 73.0
2 0.014 0.750 -0.045 269.8 74.0
